data_1524099
loop_
_publ_author_name
'Brandstaetter, F.'

_publ_section_title
;
 Non-stoichiometric, hydrothermally synthesized cliffordite
;
_journal_name_full
;
TMPM. Tschermaks Mineralogische und Petrographische Mitteilungen (1979-)
;
_journal_page_first 1
_journal_page_last 8
_journal_volume 29
_journal_year 1981
_chemical_formula_sum 'O8.85 Te3 U0.91'
_chemical_name_systematic 'U0.91 Te3 O8.85'
_space_group_IT_number 205
_symmetry_space_group_name_Hall '-P 2ac 2ab 3'
_symmetry_space_group_name_H-M 'P a -3'
_cell_angle_alpha 90
_cell_angle_beta 90
_cell_angle_gamma 90
_cell_formula_units_Z 8
_cell_length_a 11.335
_cell_length_b 11.335
_cell_length_c 11.335
_cell_volume 1456.346
_citation_journal_id_ASTM TTMMDZ
_cod_data_source_file Brandstaetter_TTMMDZ_1981_542.cif
_cod_data_source_block O8.85Te3U0.91
_cod_database_code 1524099

loop_
_symmetry_equiv_pos_as_xyz
x,y,z
-x+1/2,-y,z+1/2
x+1/2,-y+1/2,-z
-x,y+1/2,-z+1/2
z,x,y
-z+1/2,-x,y+1/2
z+1/2,-x+1/2,-y
-z,x+1/2,-y+1/2
y,z,x
y+1/2,-z+1/2,-x
-y,z+1/2,-x+1/2
-y+1/2,-z,x+1/2
-x,-y,-z
x-1/2,y,-z-1/2
-x-1/2,y-1/2,z
x,-y-1/2,z-1/2
-z,-x,-y
z-1/2,x,-y-1/2
-z-1/2,x-1/2,y
z,-x-1/2,y-1/2
-y,-z,-x
-y-1/2,z-1/2,x
y,-z-1/2,x-1/2
y-1/2,z,-x-1/2

loop_
_atom_site_label
_atom_site_type_symbol
_atom_site_fract_x
_atom_site_fract_y
_atom_site_fract_z
_atom_site_occupancy
_atom_site_U_iso_or_equiv
O5 O-2 0.226 0.226 0.226 1 0.0
O2 O-2 0.591 0.591 0.591 1 0.0
U1 U+6 0 0 0 0.82 0.0
Te1 Te+4 0.2626 0.2859 0.0428 1 0.0
U2 U+6 0.5 0.5 0.5 1 0.0
O1 O-2 0.091 0.091 0.091 0.85 0.0
O3 O-2 0.178 0.416 0.093 1 0.0
O4 O-2 0.342 0.113 0.409 1 0.0
